data_4334848
loop_
_publ_author_name
'Robert D. Kennedy'
'Charles W. Machan'
'C. Michael McGuirk'
'Mari S. Rosen'
'Charlotte L. Stern'
'Amy A. Sarjeant'
'Chad A. Mirkin'

_publ_contact_author_name
;
;
_publ_section_title
;
 General Strategy for the Synthesis of Rigid Weak-Link Approach
 Platinum(II) Complexes: Tweezers, Triple-Layer Complexes, and Macrocycles
;
_journal_name_full 'Inorganic Chemistry'
_journal_page_first 5876
_journal_page_last 5888
_journal_paper_doi 10.1021/ic302855f
_journal_volume 52
_journal_year 2013
_chemical_formula_moiety '2(C40 H38 Cl O P2 Pt S), 2(F6 P), C H2 Cl2'
_chemical_formula_sum 'C81 H78 Cl4 F12 O2 P6 Pt2 S2'
_chemical_formula_weight 2093.35
_chemical_name_systematic
;
 ? 
;
_space_group_crystal_system triclinic
_space_group_IT_number 2
_space_group_name_Hall '-P 1'
_space_group_name_H-M_alt 'P -1'
_symmetry_space_group_name_Hall '-P 1'
_symmetry_space_group_name_H-M 'P -1'
_atom_sites_solution_hydrogens geom
_atom_sites_solution_primary direct
_atom_sites_solution_secondary difmap
_audit_creation_date 2012-06-04
_audit_creation_method
;
  Olex2 1.2
  (compiled May  9 2012 12:37:22, GUI svn.r4230)
;
_cell_angle_alpha 67.4410(10)
_cell_angle_beta 88.8570(10)
_cell_angle_gamma 82.232(2)
_cell_formula_units_Z 2
_cell_length_a 13.0672(5)
_cell_length_b 18.0102(7)
_cell_length_c 18.8700(7)
_cell_measurement_reflns_used 9935
_cell_measurement_temperature 100(2)
_cell_measurement_theta_max 64.43
_cell_measurement_theta_min 2.68
_cell_volume 4061.0(3)
_computing_cell_refinement 'SAINT V7.23A (Bruker, 2005)'
_computing_data_collection 'APEX2 V2.1-4 (Bruker, 2007)'
_computing_data_reduction 'Bruker SAINT'
_computing_molecular_graphics
;
O. V. Dolomanov, L. J. Bourhis, R. J. Gildea, J. A. K. Howard and H. Puschmann,
OLEX2: a complete structure solution, refinement and analysis program.
J. Appl. Cryst. (2009). 42, 339-341.
;
_computing_publication_material
;
O. V. Dolomanov, L. J. Bourhis, R. J. Gildea, J. A. K. Howard and H. Puschmann,
OLEX2: a complete structure solution, refinement and analysis program.
J. Appl. Cryst. (2009). 42, 339-341.
;
_computing_structure_refinement
;
XL, G.M. Sheldrick, Acta Cryst.
(2008). A64, 112-122
;
_computing_structure_solution
;
XS, G.M. Sheldrick, Acta Cryst.
(2008). A64, 112-122
;
_diffrn_ambient_temperature 99.92
_diffrn_detector_area_resol_mean 8
_diffrn_measured_fraction_theta_full 0.960
_diffrn_measured_fraction_theta_max 0.960
_diffrn_measurement_device_type 'Bruker Kappa APEX CCD area detector'
_diffrn_measurement_method '\w and \f scans'
_diffrn_radiation_monochromator 'Quazar optics'
_diffrn_radiation_type CuK\a
_diffrn_radiation_wavelength 1.54178
_diffrn_reflns_av_R_equivalents 0.0220
_diffrn_reflns_av_unetI/netI 0.0288
_diffrn_reflns_limit_h_max 15
_diffrn_reflns_limit_h_min -13
_diffrn_reflns_limit_k_max 20
_diffrn_reflns_limit_k_min -21
_diffrn_reflns_limit_l_max 9
_diffrn_reflns_limit_l_min -22
_diffrn_reflns_number 25931
_diffrn_reflns_theta_full 64.63
_diffrn_reflns_theta_max 64.63
_diffrn_reflns_theta_min 2.54
_diffrn_source microsource
_diffrn_standards_number 0
_exptl_absorpt_coefficient_mu 9.795
_exptl_absorpt_correction_T_max 0.7525
_exptl_absorpt_correction_T_min 0.5291
_exptl_absorpt_correction_type multi-scan
_exptl_absorpt_process_details
;
SADABS-2008/1 (Bruker,2008) was used for absorption correction.
wR2(int) was 0.0662 before and 0.0324 after correction.
The Ratio of minimum to maximum transmission is 0.7031.
The \l/2 correction factor is 0.0015.
;
_exptl_crystal_colour colourless
_exptl_crystal_colour_primary colourless
_exptl_crystal_density_diffrn 1.712
_exptl_crystal_description plate
_exptl_crystal_F_000 2068
_exptl_crystal_size_max 0.268
_exptl_crystal_size_mid 0.224
_exptl_crystal_size_min 0.06
_refine_diff_density_max 1.731
_refine_diff_density_min -1.399
_refine_diff_density_rms 0.111
_refine_ls_extinction_method none
_refine_ls_goodness_of_fit_ref 1.164
_refine_ls_hydrogen_treatment constr
_refine_ls_matrix_type full
_refine_ls_number_parameters 1004
_refine_ls_number_reflns 13141
_refine_ls_number_restraints 6
_refine_ls_restrained_S_all 1.181
_refine_ls_R_factor_all 0.0370
_refine_ls_R_factor_gt 0.0364
_refine_ls_shift/su_max 0.002
_refine_ls_shift/su_mean 0.000
_refine_ls_structure_factor_coef Fsqd
_refine_ls_weighting_details 'calc w=1/[\s^2^(Fo^2^)+(0.0225P)^2^+20.7546P] where P=(Fo^2^+2Fc^2^)/3'
_refine_ls_weighting_scheme calc
_refine_ls_wR_factor_gt 0.0917
_refine_ls_wR_factor_ref 0.0921
_reflns_number_gt 12877
_reflns_number_total 13141
_reflns_threshold_expression >2sigma(I)
_cod_data_source_file ic302855f_si_002_03.cif
_cod_data_source_block 29b
_cod_database_code 4334848

loop_
_space_group_symop_id
_space_group_symop_operation_xyz
1 'x, y, z'
2 '-x, -y, -z'

loop_
_atom_site_label
_atom_site_type_symbol
_atom_site_fract_x
_atom_site_fract_y
_atom_site_fract_z
_atom_site_U_iso_or_equiv
_atom_site_adp_type
_atom_site_occupancy
_atom_site_symmetry_multiplicity
_atom_site_calc_flag
_atom_site_refinement_flags
_atom_site_disorder_assembly
_atom_site_disorder_group
Pt1 Pt 0.614770(16) 0.753992(12) 0.509752(12) 0.02472(7) Uani 1 1 d . . .
Cl1 Cl 0.63641(11) 0.84155(8) 0.57230(8) 0.0348(3) Uani 1 1 d . . .
S1 S 0.70368(12) 0.65091(8) 0.61689(8) 0.0354(3) Uani 1 1 d . . .
P1 P 0.52290(10) 0.86206(7) 0.41558(7) 0.0246(3) Uani 1 1 d . . .
P2 P 0.59146(10) 0.65553(7) 0.46892(7) 0.0252(3) Uani 1 1 d . . .
O1 O 0.7456(3) 0.9068(2) 0.3402(2) 0.0393(9) Uani 1 1 d . . .
C1 C 0.5860(4) 0.9552(3) 0.3834(3) 0.0313(12) Uani 1 1 d . . .
H1A H 0.5640 0.9875 0.3292 0.038 Uiso 1 1 calc R . .
H1B H 0.5580 0.9874 0.4136 0.038 Uiso 1 1 calc R . .
C2 C 0.7024(4) 0.9471(3) 0.3886(3) 0.0344(13) Uani 1 1 d . . .
H2A H 0.7245 1.0016 0.3721 0.041 Uiso 1 1 calc R . .
H2B H 0.7273 0.9155 0.4424 0.041 Uiso 1 1 calc R . .
C3 C 0.8521(5) 0.8962(4) 0.3365(4) 0.0406(14) Uani 1 1 d . . .
C4 C 0.9184(5) 0.9195(4) 0.3769(4) 0.0509(17) Uani 1 1 d . . .
H4 H 0.8918 0.9455 0.4100 0.061 Uiso 1 1 calc R . .
C5 C 1.0239(6) 0.9052(6) 0.3694(5) 0.069(2) Uani 1 1 d . . .
H5 H 1.0696 0.9231 0.3960 0.082 Uiso 1 1 calc R . .
C6 C 1.0633(6) 0.8645(5) 0.3229(5) 0.062(2) Uani 1 1 d . . .
H6 H 1.1358 0.8523 0.3195 0.074 Uiso 1 1 calc R . .
C7 C 0.9964(6) 0.8424(4) 0.2823(5) 0.0546(19) Uani 1 1 d . . .
H7 H 1.0225 0.8154 0.2498 0.065 Uiso 1 1 calc R . .
C8 C 0.8904(6) 0.8593(4) 0.2882(4) 0.0477(16) Uani 1 1 d . . .
H8 H 0.8442 0.8451 0.2587 0.057 Uiso 1 1 calc R . .
C9 C 0.4013(4) 0.8921(3) 0.4519(3) 0.0288(11) Uani 1 1 d . . .
C10 C 0.3674(5) 0.8427(4) 0.5220(3) 0.0364(13) Uani 1 1 d . . .
H10 H 0.4096 0.7938 0.5525 0.044 Uiso 1 1 calc R . .
C11 C 0.2719(5) 0.8642(4) 0.5482(4) 0.0441(15) Uani 1 1 d . . .
H11 H 0.2481 0.8294 0.5957 0.053 Uiso 1 1 calc R . .
C12 C 0.2121(5) 0.9364(4) 0.5047(4) 0.0466(16) Uani 1 1 d . . .
H12 H 0.1472 0.9514 0.5225 0.056 Uiso 1 1 calc R . .
C13 C 0.2459(5) 0.9870(4) 0.4352(4) 0.0454(16) Uani 1 1 d . . .
H13 H 0.2049 1.0370 0.4060 0.054 Uiso 1 1 calc R . .
C14 C 0.3390(5) 0.9649(3) 0.4085(4) 0.0375(13) Uani 1 1 d . . .
H14 H 0.3613 0.9992 0.3602 0.045 Uiso 1 1 calc R . .
C15 C 0.4874(4) 0.8507(3) 0.3272(3) 0.0266(11) Uani 1 1 d . . .
C16 C 0.5640(5) 0.8444(3) 0.2774(3) 0.0351(13) Uani 1 1 d . . .
H16 H 0.6336 0.8470 0.2889 0.042 Uiso 1 1 calc R . .
C17 C 0.5393(5) 0.8343(4) 0.2104(4) 0.0425(15) Uani 1 1 d . . .
H17 H 0.5921 0.8299 0.1762 0.051 Uiso 1 1 calc R . .
C18 C 0.4382(5) 0.8307(3) 0.1936(3) 0.0387(14) Uani 1 1 d . . .
H18 H 0.4213 0.8236 0.1481 0.046 Uiso 1 1 calc R . .
C19 C 0.3618(5) 0.8374(3) 0.2431(3) 0.0353(13) Uani 1 1 d . . .
H19 H 0.2923 0.8350 0.2313 0.042 Uiso 1 1 calc R . .
C20 C 0.3851(4) 0.8475(3) 0.3096(3) 0.0277(11) Uani 1 1 d . . .
H20 H 0.3319 0.8522 0.3433 0.033 Uiso 1 1 calc R . .
C21 C 0.8379(5) 0.6600(3) 0.6131(3) 0.0359(13) Uani 1 1 d . . .
C22 C 0.8799(5) 0.7164(4) 0.5507(4) 0.0396(14) Uani 1 1 d . . .
H22 H 0.8370 0.7531 0.5083 0.047 Uiso 1 1 calc R . .
C23 C 0.9859(5) 0.7181(5) 0.5514(4) 0.0489(16) Uani 1 1 d . . .
H23 H 1.0158 0.7568 0.5095 0.059 Uiso 1 1 calc R . .
C24 C 1.0478(5) 0.6640(5) 0.6127(5) 0.0531(19) Uani 1 1 d . . .
H24 H 1.1203 0.6653 0.6124 0.064 Uiso 1 1 calc R . .
C25 C 1.0062(5) 0.6091(4) 0.6736(4) 0.0489(18) Uani 1 1 d . . .
H25 H 1.0499 0.5724 0.7154 0.059 Uiso 1 1 calc R . .
C26 C 0.9010(5) 0.6058(4) 0.6753(4) 0.0426(15) Uani 1 1 d . . .
H26 H 0.8721 0.5675 0.7181 0.051 Uiso 1 1 calc R . .
C27 C 0.7070(6) 0.5580(4) 0.5981(4) 0.055(2) Uani 1 1 d . . .
H27A H 0.7661 0.5529 0.5658 0.066 Uiso 1 1 calc R . .
H27B H 0.7151 0.5099 0.6470 0.066 Uiso 1 1 calc R . .
C28 C 0.6060(5) 0.5633(3) 0.5568(3) 0.0415(15) Uani 1 1 d . . .
H28A H 0.5473 0.5651 0.5904 0.050 Uiso 1 1 calc R . .
H28B H 0.6064 0.5150 0.5438 0.050 Uiso 1 1 calc R . .
C29 C 0.6870(4) 0.6328(3) 0.4075(3) 0.0276(11) Uani 1 1 d . . .
C30 C 0.7635(4) 0.6822(3) 0.3783(4) 0.0345(13) Uani 1 1 d . . .
H30 H 0.7638 0.7297 0.3887 0.041 Uiso 1 1 calc R . .
C31 C 0.8398(5) 0.6615(4) 0.3337(5) 0.0488(17) Uani 1 1 d . . .
H31 H 0.8917 0.6954 0.3131 0.059 Uiso 1 1 calc R . .
C32 C 0.8396(5) 0.5915(4) 0.3194(5) 0.058(2) Uani 1 1 d . . .
H32 H 0.8914 0.5778 0.2887 0.069 Uiso 1 1 calc R . .
C33 C 0.7650(5) 0.5418(4) 0.3494(5) 0.0546(19) Uani 1 1 d . . .
H33 H 0.7660 0.4935 0.3400 0.066 Uiso 1 1 calc R . .
C34 C 0.6890(5) 0.5623(3) 0.3930(4) 0.0393(14) Uani 1 1 d . . .
H34 H 0.6374 0.5281 0.4133 0.047 Uiso 1 1 calc R . .
C35 C 0.4648(4) 0.6566(3) 0.4308(3) 0.0255(11) Uani 1 1 d . . .
C36 C 0.4480(4) 0.6499(3) 0.3613(3) 0.0261(11) Uani 1 1 d . . .
H36 H 0.5046 0.6454 0.3301 0.031 Uiso 1 1 calc R . .
C37 C 0.3487(4) 0.6498(3) 0.3376(3) 0.0305(12) Uani 1 1 d . . .
H37 H 0.3373 0.6449 0.2901 0.037 Uiso 1 1 calc R . .
C38 C 0.2658(5) 0.6568(4) 0.3824(4) 0.0380(14) Uani 1 1 d . . .
H38 H 0.1976 0.6571 0.3658 0.046 Uiso 1 1 calc R . .
C39 C 0.2833(5) 0.6634(4) 0.4518(4) 0.0463(16) Uani 1 1 d . . .
H39 H 0.2267 0.6677 0.4831 0.056 Uiso 1 1 calc R . .
C40 C 0.3825(5) 0.6637(4) 0.4760(4) 0.0405(14) Uani 1 1 d . . .
H40 H 0.3940 0.6688 0.5234 0.049 Uiso 1 1 calc R . .
Pt2 Pt 0.196056(17) 0.234036(12) 0.006508(12) 0.02453(7) Uani 1 1 d . . .
Cl2 Cl 0.25511(11) 0.13623(8) -0.04498(8) 0.0349(3) Uani 1 1 d . . .
S2 S 0.25807(12) 0.32795(8) -0.10474(8) 0.0357(3) Uani 1 1 d . . .
P3 P 0.13309(10) 0.13332(7) 0.10559(7) 0.0246(3) Uani 1 1 d . . .
P4 P 0.13361(10) 0.34069(7) 0.03538(8) 0.0270(3) Uani 1 1 d . . .
O2 O 0.3624(3) 0.0952(2) 0.1924(2) 0.0327(8) Uani 1 1 d . . .
C41 C 0.2294(4) 0.0410(3) 0.1464(3) 0.0320(12) Uani 1 1 d . . .
H41A H 0.2128 0.0118 0.2006 0.038 Uiso 1 1 calc R . .
H41B H 0.2201 0.0052 0.1188 0.038 Uiso 1 1 calc R . .
C42 C 0.3423(5) 0.0517(3) 0.1442(3) 0.0335(12) Uani 1 1 d . . .
H42A H 0.3855 -0.0021 0.1628 0.040 Uiso 1 1 calc R . .
H42B H 0.3606 0.0825 0.0907 0.040 Uiso 1 1 calc R . .
C43 C 0.4615(5) 0.1076(3) 0.1982(3) 0.0390(14) Uani 1 1 d . . .
C44 C 0.5424(5) 0.0830(4) 0.1629(4) 0.0497(17) Uani 1 1 d . . .
H44 H 0.5328 0.0538 0.1314 0.060 Uiso 1 1 calc R . .
C45 C 0.6407(6) 0.1012(6) 0.1735(5) 0.068(2) Uani 1 1 d . . .
H45 H 0.6979 0.0840 0.1489 0.082 Uiso 1 1 calc R . .
C46 C 0.6556(7) 0.1429(5) 0.2181(5) 0.067(2) Uani 1 1 d . . .
H46 H 0.7222 0.1556 0.2242 0.081 Uiso 1 1 calc R . .
C47 C 0.5716(7) 0.1668(4) 0.2550(5) 0.061(2) Uani 1 1 d . . .
H47 H 0.5812 0.1955 0.2868 0.073 Uiso 1 1 calc R . .
C48 C 0.4749(6) 0.1491(4) 0.2455(4) 0.0463(16) Uani 1 1 d . . .
H48 H 0.4178 0.1650 0.2710 0.056 Uiso 1 1 calc R . .
C49 C 0.0276(4) 0.0993(3) 0.0702(3) 0.0290(11) Uani 1 1 d . . .
C50 C -0.0048(5) 0.0246(4) 0.1137(4) 0.0377(13) Uani 1 1 d . . .
H50 H 0.0292 -0.0092 0.1614 0.045 Uiso 1 1 calc R . .
C51 C -0.0870(5) 0.0002(4) 0.0867(4) 0.0433(15) Uani 1 1 d . . .
H51 H -0.1079 -0.0512 0.1154 0.052 Uiso 1 1 calc R . .
C52 C -0.1382(5) 0.0499(4) 0.0189(4) 0.0433(15) Uani 1 1 d . . .
H52 H -0.1956 0.0334 0.0015 0.052 Uiso 1 1 calc R . .
C53 C -0.1067(5) 0.1237(4) -0.0243(4) 0.0412(14) Uani 1 1 d . . .
H53 H -0.1421 0.1578 -0.0714 0.049 Uiso 1 1 calc R . .
C54 C -0.0236(5) 0.1482(3) 0.0011(3) 0.0340(13) Uani 1 1 d . . .
H54 H -0.0015 0.1987 -0.0290 0.041 Uiso 1 1 calc R . .
C55 C 0.0844(4) 0.1514(3) 0.1895(3) 0.0266(11) Uani 1 1 d . . .
C56 C 0.1497(5) 0.1745(3) 0.2325(3) 0.0309(12) Uani 1 1 d . . .
H56 H 0.2177 0.1839 0.2161 0.037 Uiso 1 1 calc R . .
C57 C 0.1160(5) 0.1838(3) 0.2993(3) 0.0379(14) Uani 1 1 d . . .
H57 H 0.1610 0.1996 0.3283 0.045 Uiso 1 1 calc R . .
C58 C 0.0185(5) 0.1705(3) 0.3234(3) 0.0392(14) Uani 1 1 d . . .
H58 H -0.0039 0.1763 0.3694 0.047 Uiso 1 1 calc R . .
C59 C -0.0471(5) 0.1487(4) 0.2812(4) 0.0411(14) Uani 1 1 d . . .
H59 H -0.1151 0.1401 0.2982 0.049 Uiso 1 1 calc R . .
C60 C -0.0156(5) 0.1391(3) 0.2139(3) 0.0348(13) Uani 1 1 d . . .
H60 H -0.0618 0.1243 0.1849 0.042 Uiso 1 1 calc R . .
C61 C 0.3960(5) 0.3169(3) -0.0981(3) 0.0364(13) Uani 1 1 d . . .
C62 C 0.4436(5) 0.3709(4) -0.1597(4) 0.0435(15) Uani 1 1 d . . .
H62 H 0.4041 0.4097 -0.2029 0.052 Uiso 1 1 calc R . .
C63 C 0.5510(6) 0.3662(5) -0.1558(5) 0.055(2) Uani 1 1 d . . .
H63 H 0.5848 0.4034 -0.1964 0.066 Uiso 1 1 calc R . .
C64 C 0.6087(6) 0.3085(5) -0.0944(5) 0.059(2) Uani 1 1 d . . .
H64 H 0.6819 0.3053 -0.0932 0.071 Uiso 1 1 calc R . .
C65 C 0.5595(6) 0.2550(5) -0.0342(4) 0.0573(19) Uani 1 1 d . . .
H65 H 0.5992 0.2148 0.0081 0.069 Uiso 1 1 calc R . .
C66 C 0.4534(5) 0.2601(4) -0.0355(4) 0.0412(14) Uani 1 1 d . . .
H66 H 0.4199 0.2246 0.0065 0.049 Uiso 1 1 calc R . .
C67 C 0.2239(6) 0.4268(4) -0.0961(4) 0.0479(16) Uani 1 1 d . . .
H67A H 0.2775 0.4355 -0.0649 0.057 Uiso 1 1 calc R . .
H67B H 0.2189 0.4713 -0.1476 0.057 Uiso 1 1 calc R . .
C68 C 0.1205(5) 0.4262(3) -0.0579(4) 0.0398(14) Uani 1 1 d . . .
H68A H 0.0662 0.4200 -0.0903 0.048 Uiso 1 1 calc R . .
H68B H 0.1006 0.4778 -0.0507 0.048 Uiso 1 1 calc R . .
C69 C 0.0057(4) 0.3429(3) 0.0733(3) 0.0280(11) Uani 1 1 d . . .
C70 C -0.0742(4) 0.3357(4) 0.0297(4) 0.0361(13) Uani 1 1 d . . .
H70 H -0.0599 0.3307 -0.0180 0.043 Uiso 1 1 calc R . .
C71 C -0.1728(5) 0.3357(4) 0.0549(4) 0.0443(15) Uani 1 1 d . . .
H71 H -0.2271 0.3313 0.0246 0.053 Uiso 1 1 calc R . .
C72 C -0.1939(5) 0.3422(4) 0.1252(4) 0.0404(14) Uani 1 1 d . . .
H72 H -0.2626 0.3425 0.1427 0.049 Uiso 1 1 calc R . .
C73 C -0.1152(5) 0.3483(3) 0.1692(3) 0.0343(13) Uani 1 1 d . . .
H73 H -0.1295 0.3521 0.2173 0.041 Uiso 1 1 calc R . .
C74 C -0.0158(4) 0.3487(3) 0.1436(3) 0.0317(12) Uani 1 1 d . . .
H74 H 0.0383 0.3530 0.1741 0.038 Uiso 1 1 calc R . .
C75 C 0.2169(4) 0.3718(3) 0.0909(3) 0.0298(12) Uani 1 1 d . . .
C76 C 0.3108(4) 0.3255(3) 0.1237(4) 0.0361(13) Uani 1 1 d . . .
H76 H 0.3303 0.2745 0.1197 0.043 Uiso 1 1 calc R . .
C77 C 0.3754(5) 0.3534(4) 0.1617(5) 0.0519(18) Uani 1 1 d . . .
H77 H 0.4397 0.3219 0.1834 0.062 Uiso 1 1 calc R . .
C78 C 0.3467(6) 0.4274(4) 0.1684(5) 0.057(2) Uani 1 1 d . . .
H78 H 0.3905 0.4459 0.1958 0.068 Uiso 1 1 calc R . .
C79 C 0.2554(6) 0.4736(4) 0.1354(5) 0.0547(19) Uani 1 1 d . . .
H79 H 0.2369 0.5249 0.1391 0.066 Uiso 1 1 calc R . .
C80 C 0.1896(5) 0.4469(3) 0.0970(4) 0.0410(15) Uani 1 1 d . . .
H80 H 0.1260 0.4793 0.0747 0.049 Uiso 1 1 calc R . .
P5 P 0.10312(13) 0.64969(10) 0.20355(9) 0.0413(4) Uani 1 1 d . . .
F1 F 0.0485(3) 0.5797(2) 0.1928(2) 0.0531(9) Uani 1 1 d . . .
F2 F 0.1578(3) 0.7212(3) 0.2123(2) 0.0581(10) Uani 1 1 d . . .
F3 F 0.1431(3) 0.6764(2) 0.1190(2) 0.0491(9) Uani 1 1 d . . .
F4 F -0.0020(3) 0.7102(3) 0.1756(3) 0.0660(11) Uani 1 1 d . . .
F5 F 0.0728(4) 0.6209(4) 0.2902(2) 0.0806(16) Uani 1 1 d . . .
F6 F 0.2096(3) 0.5891(2) 0.2330(2) 0.0533(10) Uani 1 1 d . . .
P6 P 0.36903(13) 0.61933(10) 0.70767(9) 0.0422(4) Uani 1 1 d . . .
F7 F 0.2789(3) 0.5674(2) 0.7491(2) 0.0580(10) Uani 1 1 d . A .
F8 F 0.4576(3) 0.6709(3) 0.6662(3) 0.0639(11) Uani 1 1 d . A .
F9 F 0.4230(7) 0.5441(6) 0.6875(5) 0.0613(9) Uani 0.624(7) 1 d P A 1
F10 F 0.3023(6) 0.6606(5) 0.6309(5) 0.0613(9) Uani 0.624(7) 1 d P A 1
F11 F 0.3066(6) 0.6962(5) 0.7241(5) 0.0613(9) Uani 0.624(7) 1 d P A 1
F12 F 0.4154(6) 0.5865(5) 0.7915(4) 0.0613(9) Uani 0.624(7) 1 d P A 1
F9A F 0.4441(11) 0.5436(11) 0.7097(8) 0.0613(9) Uani 0.376(7) 1 d P A 2
F10A F 0.3181(11) 0.6253(9) 0.6303(8) 0.0613(9) Uani 0.376(7) 1 d P A 2
F11A F 0.2848(10) 0.7017(8) 0.6862(8) 0.0613(9) Uani 0.376(7) 1 d P A 2
F12A F 0.4090(10) 0.6310(9) 0.7799(7) 0.0613(9) Uani 0.376(7) 1 d P A 2
Cl13 Cl 1.0797(4) 0.5564(3) 0.4836(3) 0.0562(10) Uani 0.50 1 d PD B -1
Cl14 Cl 0.9732(4) 0.4171(3) 0.5179(2) 0.0536(9) Uani 0.50 1 d PD B -1
C81 C 0.9795(10) 0.5064(7) 0.5269(8) 0.049(3) Uani 0.50 1 d PD B -1
H81A H 0.9838 0.4959 0.5823 0.059 Uiso 0.50 1 calc PR B -1
H81B H 0.9141 0.5427 0.5056 0.059 Uiso 0.50 1 calc PR B -1
Cl15 Cl 0.4548(3) 0.5947(2) -0.0215(2) 0.0497(7) Uani 0.50 1 d PD C -1
Cl16 Cl 0.5926(3) 0.4438(2) 0.0214(2) 0.0586(9) Uani 0.50 1 d PD C -1
C82 C 0.5156(11) 0.5068(6) 0.0290(8) 0.055(4) Uani 0.50 1 d PD C -1
H82A H 0.5465 0.5170 0.0713 0.067 Uiso 0.50 1 calc PR C -1
H82B H 0.4582 0.4759 0.0523 0.067 Uiso 0.50 1 calc PR C -1

loop_
_atom_site_aniso_label
_atom_site_aniso_U_11
_atom_site_aniso_U_22
_atom_site_aniso_U_33
_atom_site_aniso_U_23
_atom_site_aniso_U_13
_atom_site_aniso_U_12
Pt1 0.02924(12) 0.01761(11) 0.02562(12) -0.00543(9) -0.00629(9) -0.00528(8)
Cl1 0.0436(8) 0.0290(7) 0.0352(7) -0.0148(6) -0.0080(6) -0.0078(6)
S1 0.0452(8) 0.0246(7) 0.0309(7) -0.0033(5) -0.0144(6) -0.0063(6)
P1 0.0295(7) 0.0159(6) 0.0269(6) -0.0060(5) -0.0038(5) -0.0043(5)
P2 0.0296(7) 0.0152(6) 0.0275(6) -0.0032(5) -0.0062(5) -0.0058(5)
O1 0.034(2) 0.036(2) 0.051(2) -0.0177(19) -0.0006(18) -0.0099(17)
C1 0.036(3) 0.021(3) 0.038(3) -0.011(2) -0.004(2) -0.007(2)
C2 0.035(3) 0.029(3) 0.043(3) -0.017(3) -0.001(3) -0.010(2)
C3 0.038(3) 0.027(3) 0.047(4) -0.004(3) 0.002(3) -0.006(2)
C4 0.045(4) 0.055(4) 0.054(4) -0.020(3) 0.000(3) -0.015(3)
C5 0.043(4) 0.082(6) 0.072(5) -0.017(5) -0.008(4) -0.015(4)
C6 0.034(4) 0.058(5) 0.070(5) -0.001(4) 0.007(4) -0.006(3)
C7 0.050(4) 0.031(3) 0.073(5) -0.011(3) 0.022(4) -0.007(3)
C8 0.055(4) 0.029(3) 0.057(4) -0.012(3) 0.012(3) -0.016(3)
C9 0.034(3) 0.023(3) 0.033(3) -0.014(2) -0.002(2) -0.005(2)
C10 0.034(3) 0.040(3) 0.037(3) -0.019(3) -0.004(2) 0.001(3)
C11 0.044(4) 0.054(4) 0.036(3) -0.020(3) 0.005(3) -0.008(3)
C12 0.035(3) 0.055(4) 0.068(5) -0.046(4) 0.002(3) 0.002(3)
C13 0.045(4) 0.029(3) 0.065(4) -0.023(3) -0.004(3) 0.002(3)
C14 0.041(3) 0.022(3) 0.051(4) -0.016(3) -0.002(3) -0.002(2)
C15 0.040(3) 0.012(2) 0.025(3) -0.004(2) -0.007(2) -0.001(2)
C16 0.041(3) 0.027(3) 0.037(3) -0.013(2) -0.003(3) -0.003(2)
C17 0.058(4) 0.034(3) 0.041(3) -0.021(3) 0.004(3) -0.008(3)
C18 0.065(4) 0.022(3) 0.030(3) -0.011(2) -0.005(3) -0.007(3)
C19 0.047(3) 0.017(3) 0.037(3) -0.003(2) -0.012(3) -0.008(2)
C20 0.038(3) 0.015(2) 0.028(3) -0.005(2) -0.004(2) -0.002(2)
C21 0.044(3) 0.027(3) 0.039(3) -0.018(3) -0.013(3) 0.004(2)
C22 0.039(3) 0.042(3) 0.039(3) -0.020(3) -0.010(3) 0.003(3)
C23 0.038(4) 0.061(4) 0.053(4) -0.029(4) -0.002(3) -0.001(3)
C24 0.038(4) 0.060(5) 0.070(5) -0.041(4) -0.017(3) 0.018(3)
C25 0.051(4) 0.044(4) 0.056(4) -0.031(3) -0.029(3) 0.018(3)
C26 0.055(4) 0.029(3) 0.044(3) -0.019(3) -0.022(3) 0.010(3)
C27 0.079(5) 0.021(3) 0.053(4) -0.001(3) -0.038(4) -0.006(3)
C28 0.060(4) 0.022(3) 0.037(3) 0.001(2) -0.016(3) -0.018(3)
C29 0.022(3) 0.019(2) 0.038(3) -0.007(2) -0.005(2) 0.000(2)
C30 0.034(3) 0.017(3) 0.054(4) -0.015(2) 0.000(3) -0.006(2)
C31 0.035(3) 0.035(3) 0.085(5) -0.029(3) 0.019(3) -0.015(3)
C32 0.038(4) 0.042(4) 0.110(6) -0.048(4) 0.020(4) -0.008(3)
C33 0.036(4) 0.036(4) 0.107(6) -0.044(4) 0.011(4) -0.007(3)
C34 0.030(3) 0.024(3) 0.067(4) -0.019(3) 0.003(3) -0.009(2)
C35 0.029(3) 0.013(2) 0.030(3) -0.002(2) -0.006(2) -0.007(2)
C36 0.032(3) 0.015(2) 0.029(3) -0.005(2) 0.000(2) -0.009(2)
C37 0.037(3) 0.019(3) 0.032(3) -0.005(2) -0.008(2) -0.007(2)
C38 0.030(3) 0.035(3) 0.049(4) -0.014(3) -0.008(3) -0.008(2)
C39 0.031(3) 0.063(4) 0.058(4) -0.035(4) 0.009(3) -0.016(3)
C40 0.038(3) 0.052(4) 0.041(3) -0.025(3) 0.004(3) -0.019(3)
Pt2 0.03023(12) 0.01698(11) 0.02595(12) -0.00599(9) -0.00221(9) -0.00829(8)
Cl2 0.0457(8) 0.0297(7) 0.0366(7) -0.0175(6) 0.0071(6) -0.0162(6)
S2 0.0459(8) 0.0257(7) 0.0311(7) -0.0032(6) 0.0007(6) -0.0132(6)
P3 0.0321(7) 0.0158(6) 0.0268(6) -0.0077(5) -0.0003(5) -0.0072(5)
P4 0.0308(7) 0.0146(6) 0.0327(7) -0.0054(5) -0.0072(5) -0.0032(5)
O2 0.034(2) 0.0249(19) 0.038(2) -0.0124(17) -0.0022(17) 0.0010(16)
C41 0.039(3) 0.017(3) 0.038(3) -0.009(2) -0.001(2) -0.003(2)
C42 0.041(3) 0.021(3) 0.038(3) -0.011(2) -0.001(2) 0.000(2)
C43 0.045(4) 0.024(3) 0.039(3) -0.002(2) -0.013(3) -0.001(2)
C44 0.042(4) 0.054(4) 0.043(4) -0.006(3) -0.010(3) -0.010(3)
C45 0.048(4) 0.086(6) 0.054(5) -0.006(4) -0.007(4) -0.012(4)
C46 0.060(5) 0.058(5) 0.069(5) -0.002(4) -0.027(4) -0.021(4)
C47 0.076(6) 0.033(4) 0.065(5) -0.007(3) -0.034(4) -0.009(4)
C48 0.057(4) 0.025(3) 0.049(4) -0.008(3) -0.020(3) 0.004(3)
C49 0.037(3) 0.023(3) 0.032(3) -0.014(2) 0.004(2) -0.010(2)
C50 0.048(4) 0.032(3) 0.040(3) -0.015(3) 0.009(3) -0.021(3)
C51 0.051(4) 0.037(3) 0.051(4) -0.021(3) 0.012(3) -0.026(3)
C52 0.043(4) 0.051(4) 0.050(4) -0.030(3) 0.005(3) -0.025(3)
C53 0.045(4) 0.043(3) 0.042(3) -0.020(3) -0.007(3) -0.012(3)
C54 0.044(3) 0.029(3) 0.036(3) -0.016(2) 0.004(3) -0.014(2)
C55 0.036(3) 0.014(2) 0.027(3) -0.005(2) -0.004(2) -0.002(2)
C56 0.040(3) 0.019(3) 0.035(3) -0.012(2) -0.004(2) -0.003(2)
C57 0.055(4) 0.023(3) 0.034(3) -0.012(2) -0.013(3) 0.004(3)
C58 0.056(4) 0.030(3) 0.029(3) -0.012(2) -0.002(3) 0.005(3)
C59 0.046(4) 0.039(3) 0.039(3) -0.016(3) 0.008(3) -0.007(3)
C60 0.038(3) 0.032(3) 0.036(3) -0.014(3) 0.000(2) -0.006(2)
C61 0.052(4) 0.030(3) 0.035(3) -0.017(3) 0.010(3) -0.021(3)
C62 0.059(4) 0.036(3) 0.046(4) -0.022(3) 0.020(3) -0.023(3)
C63 0.068(5) 0.055(4) 0.065(5) -0.040(4) 0.035(4) -0.040(4)
C64 0.052(4) 0.086(6) 0.065(5) -0.048(5) 0.021(4) -0.037(4)
C65 0.047(4) 0.084(6) 0.057(4) -0.041(4) 0.006(3) -0.025(4)
C66 0.044(4) 0.049(4) 0.039(3) -0.022(3) 0.007(3) -0.022(3)
C67 0.062(4) 0.020(3) 0.049(4) 0.003(3) 0.010(3) -0.010(3)
C68 0.046(4) 0.020(3) 0.040(3) 0.002(2) -0.005(3) -0.002(2)
C69 0.025(3) 0.017(2) 0.038(3) -0.007(2) -0.007(2) 0.000(2)
C70 0.031(3) 0.038(3) 0.043(3) -0.021(3) -0.009(2) 0.001(2)
C71 0.036(3) 0.051(4) 0.054(4) -0.028(3) -0.008(3) -0.006(3)
C72 0.035(3) 0.035(3) 0.053(4) -0.019(3) 0.000(3) -0.004(3)
C73 0.041(3) 0.024(3) 0.034(3) -0.008(2) -0.004(2) 0.000(2)
C74 0.039(3) 0.017(3) 0.036(3) -0.007(2) -0.014(2) -0.001(2)
C75 0.032(3) 0.016(2) 0.040(3) -0.009(2) -0.007(2) -0.004(2)
C76 0.034(3) 0.017(3) 0.054(4) -0.010(2) -0.014(3) -0.002(2)
C77 0.046(4) 0.027(3) 0.080(5) -0.016(3) -0.029(4) -0.003(3)
C78 0.054(4) 0.034(4) 0.089(5) -0.028(4) -0.029(4) -0.008(3)
C79 0.053(4) 0.029(3) 0.092(6) -0.035(4) -0.017(4) -0.002(3)
C80 0.034(3) 0.023(3) 0.068(4) -0.020(3) -0.012(3) -0.001(2)
P5 0.0428(9) 0.0480(9) 0.0311(8) -0.0126(7) -0.0019(6) -0.0069(7)
F1 0.053(2) 0.055(2) 0.052(2) -0.0178(19) -0.0086(18) -0.0160(18)
F2 0.068(3) 0.055(2) 0.053(2) -0.022(2) -0.001(2) -0.011(2)
F3 0.050(2) 0.060(2) 0.0361(19) -0.0155(17) 0.0024(16) -0.0132(18)
F4 0.052(2) 0.068(3) 0.066(3) -0.016(2) -0.002(2) 0.001(2)
F5 0.066(3) 0.140(5) 0.039(2) -0.028(3) 0.004(2) -0.049(3)
F6 0.054(2) 0.048(2) 0.055(2) -0.0172(18) -0.0207(18) -0.0025(18)
P6 0.0477(9) 0.0437(9) 0.0326(8) -0.0072(7) -0.0005(7) -0.0202(7)
F7 0.067(3) 0.046(2) 0.062(2) -0.0167(19) 0.025(2) -0.025(2)
F8 0.054(2) 0.056(2) 0.075(3) -0.011(2) 0.000(2) -0.029(2)
F9 0.0593(19) 0.061(2) 0.0533(19) -0.011(2) -0.0031(15) -0.0093(19)
F10 0.0593(19) 0.061(2) 0.0533(19) -0.011(2) -0.0031(15) -0.0093(19)
F11 0.0593(19) 0.061(2) 0.0533(19) -0.011(2) -0.0031(15) -0.0093(19)
F12 0.0593(19) 0.061(2) 0.0533(19) -0.011(2) -0.0031(15) -0.0093(19)
F9A 0.0593(19) 0.061(2) 0.0533(19) -0.011(2) -0.0031(15) -0.0093(19)
F10A 0.0593(19) 0.061(2) 0.0533(19) -0.011(2) -0.0031(15) -0.0093(19)
F11A 0.0593(19) 0.061(2) 0.0533(19) -0.011(2) -0.0031(15) -0.0093(19)
F12A 0.0593(19) 0.061(2) 0.0533(19) -0.011(2) -0.0031(15) -0.0093(19)
Cl13 0.053(2) 0.047(2) 0.071(3) -0.024(2) 0.015(2) -0.0142(19)
Cl14 0.060(3) 0.053(2) 0.056(2) -0.0269(19) 0.002(2) -0.020(2)
C81 0.048(8) 0.053(8) 0.046(7) -0.020(6) -0.006(6) -0.001(6)
Cl15 0.0423(18) 0.0493(19) 0.063(2) -0.0293(17) -0.0002(15) -0.0007(16)
Cl16 0.053(2) 0.052(2) 0.061(2) -0.0137(17) -0.0078(17) 0.0022(18)
C82 0.075(10) 0.050(8) 0.049(8) -0.023(7) -0.002(7) -0.023(7)

loop_
_atom_type_symbol
_atom_type_description
_atom_type_scat_dispersion_real
_atom_type_scat_dispersion_imag
_atom_type_scat_source
C C 0.0181 0.0091 'International Tables Vol C Tables 4.2.6.8 and 6.1.1.4'
H H 0.0000 0.0000 'International Tables Vol C Tables 4.2.6.8 and 6.1.1.4'
Cl Cl 0.3639 0.7018 'International Tables Vol C Tables 4.2.6.8 and 6.1.1.4'
F F 0.0727 0.0534 'International Tables Vol C Tables 4.2.6.8 and 6.1.1.4'
O O 0.0492 0.0322 'International Tables Vol C Tables 4.2.6.8 and 6.1.1.4'
P P 0.2955 0.4335 'International Tables Vol C Tables 4.2.6.8 and 6.1.1.4'
Pt Pt -4.5932 6.9264 'International Tables Vol C Tables 4.2.6.8 and 6.1.1.4'
S S 0.3331 0.5567 'International Tables Vol C Tables 4.2.6.8 and 6.1.1.4'

loop_
_geom_angle_atom_site_label_1
_geom_angle_atom_site_label_2
_geom_angle_atom_site_label_3
_geom_angle
S1 Pt1 Cl1 86.00(5)
P1 Pt1 Cl1 87.66(5)
P1 Pt1 S1 172.99(5)
P2 Pt1 Cl1 170.83(5)
P2 Pt1 S1 86.50(5)
P2 Pt1 P1 99.53(5)
C21 S1 Pt1 109.9(2)
C21 S1 C27 99.8(3)
C27 S1 Pt1 105.0(2)
C1 P1 Pt1 113.54(18)
C9 P1 Pt1 110.06(18)
C9 P1 C1 103.3(2)
C9 P1 C15 105.0(3)
C15 P1 Pt1 118.40(16)
C15 P1 C1 105.2(2)
C28 P2 Pt1 103.8(2)
C29 P2 Pt1 117.30(18)
C29 P2 C28 103.7(3)
C29 P2 C35 108.2(2)
C35 P2 Pt1 118.41(17)
C35 P2 C28 103.1(3)
C3 O1 C2 116.9(5)
P1 C1 H1A 107.5
P1 C1 H1B 107.5
H1A C1 H1B 107.0
C2 C1 P1 119.1(4)
C2 C1 H1A 107.5
C2 C1 H1B 107.5
O1 C2 C1 109.1(4)
O1 C2 H2A 109.9
O1 C2 H2B 109.9
C1 C2 H2A 109.9
C1 C2 H2B 109.9
H2A C2 H2B 108.3
C4 C3 O1 124.8(6)
C4 C3 C8 120.0(6)
C8 C3 O1 115.2(6)
C3 C4 H4 120.0
C3 C4 C5 120.0(7)
C5 C4 H4 120.0
C4 C5 H5 119.9
C4 C5 C6 120.2(8)
C6 C5 H5 119.9
C5 C6 H6 120.4
C7 C6 C5 119.3(7)
C7 C6 H6 120.4
C6 C7 H7 119.9
C6 C7 C8 120.2(7)
C8 C7 H7 119.9
C3 C8 C7 120.3(7)
C3 C8 H8 119.9
C7 C8 H8 119.9
C10 C9 P1 120.7(4)
C10 C9 C14 118.9(5)
C14 C9 P1 120.4(4)
C9 C10 H10 119.7
C9 C10 C11 120.5(6)
C11 C10 H10 119.7
C10 C11 H11 120.3
C12 C11 C10 119.5(6)
C12 C11 H11 120.3
C11 C12 H12 119.7
C11 C12 C13 120.6(6)
C13 C12 H12 119.7
C12 C13 H13 120.0
C14 C13 C12 119.9(6)
C14 C13 H13 120.0
C9 C14 H14 119.7
C13 C14 C9 120.5(6)
C13 C14 H14 119.7
C16 C15 P1 119.0(4)
C16 C15 C20 119.6(5)
C20 C15 P1 121.4(4)
C15 C16 H16 119.9
C15 C16 C17 120.1(6)
C17 C16 H16 119.9
C16 C17 H17 120.0
C18 C17 C16 120.0(6)
C18 C17 H17 120.0
C17 C18 H18 120.1
C19 C18 C17 119.8(6)
C19 C18 H18 120.1
C18 C19 H19 119.6
C18 C19 C20 120.8(6)
C20 C19 H19 119.6
C15 C20 H20 120.2
C19 C20 C15 119.7(5)
C19 C20 H20 120.2
C22 C21 S1 122.3(4)
C22 C21 C26 120.7(6)
C26 C21 S1 116.9(5)
C21 C22 H22 120.6
C21 C22 C23 118.7(6)
C23 C22 H22 120.6
C22 C23 H23 119.8
C24 C23 C22 120.3(7)
C24 C23 H23 119.8
C23 C24 H24 119.7
C25 C24 C23 120.6(7)
C25 C24 H24 119.7
C24 C25 H25 119.6
C24 C25 C26 120.8(6)
C26 C25 H25 119.6
C21 C26 H26 120.6
C25 C26 C21 118.8(7)
C25 C26 H26 120.6
S1 C27 H27A 110.1
S1 C27 H27B 110.1
H27A C27 H27B 108.4
C28 C27 S1 107.9(5)
C28 C27 H27A 110.1
C28 C27 H27B 110.1
P2 C28 H28A 110.0
P2 C28 H28B 110.0
C27 C28 P2 108.7(4)
C27 C28 H28A 110.0
C27 C28 H28B 110.0
H28A C28 H28B 108.3
C30 C29 P2 120.6(4)
C30 C29 C34 119.3(5)
C34 C29 P2 120.0(4)
C29 C30 H30 120.1
C29 C30 C31 119.8(5)
C31 C30 H30 120.1
C30 C31 H31 120.1
C32 C31 C30 119.9(6)
C32 C31 H31 120.1
C31 C32 H32 119.8
C33 C32 C31 120.5(6)
C33 C32 H32 119.8
C32 C33 H33 120.1
C32 C33 C34 119.8(6)
C34 C33 H33 120.1
C29 C34 H34 119.6
C33 C34 C29 120.7(5)
C33 C34 H34 119.6
C36 C35 P2 123.9(4)
C40 C35 P2 115.9(4)
C40 C35 C36 120.2(5)
C35 C36 H36 120.1
C37 C36 C35 119.8(5)
C37 C36 H36 120.1
C36 C37 H37 119.8
C36 C37 C38 120.5(5)
C38 C37 H37 119.8
C37 C38 H38 120.3
C37 C38 C39 119.4(5)
C39 C38 H38 120.3
C38 C39 H39 119.7
C40 C39 C38 120.5(6)
C40 C39 H39 119.7
C35 C40 C39 119.6(6)
C35 C40 H40 120.2
C39 C40 H40 120.2
S2 Pt2 Cl2 85.76(5)
P3 Pt2 Cl2 87.78(5)
P3 Pt2 S2 172.74(5)
P4 Pt2 Cl2 170.59(5)
P4 Pt2 S2 86.53(5)
P4 Pt2 P3 99.57(5)
C61 S2 Pt2 109.8(2)
C61 S2 C67 100.8(3)
C67 S2 Pt2 104.7(2)
C41 P3 Pt2 112.29(19)
C49 P3 Pt2 109.56(18)
C49 P3 C41 104.1(2)
C49 P3 C55 105.4(2)
C55 P3 Pt2 120.29(16)
C55 P3 C41 103.9(2)
C68 P4 Pt2 103.8(2)
C69 P4 Pt2 117.95(17)
C69 P4 C68 104.1(3)
C75 P4 Pt2 117.48(18)
C75 P4 C68 103.2(3)
C75 P4 C69 108.2(3)
C43 O2 C42 116.9(4)
P3 C41 H41A 107.8
P3 C41 H41B 107.8
H41A C41 H41B 107.2
C42 C41 P3 117.9(4)
C42 C41 H41A 107.8
C42 C41 H41B 107.8
O2 C42 C41 109.8(4)
O2 C42 H42A 109.7
O2 C42 H42B 109.7
C41 C42 H42A 109.7
C41 C42 H42B 109.7
H42A C42 H42B 108.2
O2 C43 C48 113.7(6)
C44 C43 O2 125.2(6)
C44 C43 C48 121.1(6)
C43 C44 H44 120.6
C43 C44 C45 118.9(8)
C45 C44 H44 120.6
C44 C45 H45 119.4
C46 C45 C44 121.2(9)
C46 C45 H45 119.4
C45 C46 H46 120.4
C45 C46 C47 119.1(7)
C47 C46 H46 120.4
C46 C47 H47 119.8
C48 C47 C46 120.3(7)
C48 C47 H47 119.8
C43 C48 H48 120.3
C47 C48 C43 119.3(7)
C47 C48 H48 120.3
C50 C49 P3 120.2(4)
C54 C49 P3 120.4(4)
C54 C49 C50 119.4(5)
C49 C50 H50 120.2
C51 C50 C49 119.7(6)
C51 C50 H50 120.2
C50 C51 H51 119.9
C52 C51 C50 120.3(6)
C52 C51 H51 119.9
C51 C52 H52 119.8
C51 C52 C53 120.3(6)
C53 C52 H52 119.8
C52 C53 H53 120.0
C52 C53 C54 120.0(6)
C54 C53 H53 120.0
C49 C54 C53 120.3(5)
C49 C54 H54 119.8
C53 C54 H54 119.8
C56 C55 P3 119.5(4)
C56 C55 C60 119.0(5)
C60 C55 P3 121.4(4)
C55 C56 H56 119.8
C57 C56 C55 120.3(6)
C57 C56 H56 119.8
C56 C57 H57 119.9
C58 C57 C56 120.3(6)
C58 C57 H57 119.9
C57 C58 H58 119.9
C57 C58 C59 120.1(6)
C59 C58 H58 119.9
C58 C59 H59 119.5
C58 C59 C60 121.0(6)
C60 C59 H59 119.5
C55 C60 H60 120.4
C59 C60 C55 119.3(5)
C59 C60 H60 120.4
C62 C61 S2 116.1(5)
C66 C61 S2 122.8(4)
C66 C61 C62 121.1(6)
C61 C62 H62 121.0
C61 C62 C63 118.0(7)
C63 C62 H62 121.0
C62 C63 H63 119.4
C64 C63 C62 121.1(6)
C64 C63 H63 119.4
C63 C64 H64 120.2
C63 C64 C65 119.6(7)
C65 C64 H64 120.2
C64 C65 H65 119.8
C66 C65 C64 120.3(8)
C66 C65 H65 119.8
C61 C66 H66 120.1
C65 C66 C61 119.7(6)
C65 C66 H66 120.1
S2 C67 H67A 110.1
S2 C67 H67B 110.1
H67A C67 H67B 108.5
C68 C67 S2 107.8(4)
C68 C67 H67A 110.1
C68 C67 H67B 110.1
P4 C68 H68A 110.1
P4 C68 H68B 110.1
C67 C68 P4 108.0(4)
C67 C68 H68A 110.1
C67 C68 H68B 110.1
H68A C68 H68B 108.4
C70 C69 P4 116.9(4)
C70 C69 C74 119.3(5)
C74 C69 P4 123.8(4)
C69 C70 H70 119.8
C71 C70 C69 120.4(6)
C71 C70 H70 119.8
C70 C71 H71 120.0
C70 C71 C72 120.0(6)
C72 C71 H71 120.0
C71 C72 H72 120.0
C73 C72 C71 120.0(6)
C73 C72 H72 120.0
C72 C73 H73 119.9
C72 C73 C74 120.1(6)
C74 C73 H73 119.9
C69 C74 H74 119.9
C73 C74 C69 120.2(5)
C73 C74 H74 119.9
C76 C75 P4 121.7(4)
C76 C75 C80 119.1(5)
C80 C75 P4 119.0(4)
C75 C76 H76 119.9
C77 C76 C75 120.3(5)
C77 C76 H76 119.9
C76 C77 H77 120.0
C76 C77 C78 120.1(6)
C78 C77 H77 120.0
C77 C78 H78 120.1
C79 C78 C77 119.9(6)
C79 C78 H78 120.1
C78 C79 H79 119.6
C78 C79 C80 120.9(6)
C80 C79 H79 119.6
C75 C80 H80 120.1
C79 C80 C75 119.7(6)
C79 C80 H80 120.1
F1 P5 F2 178.7(2)
F1 P5 F6 91.3(2)
F3 P5 F1 90.8(2)
F3 P5 F2 88.1(2)
F3 P5 F4 92.1(2)
F3 P5 F6 88.6(2)
F4 P5 F1 89.4(2)
F4 P5 F2 90.0(2)
F4 P5 F6 178.9(3)
F5 P5 F1 91.1(2)
F5 P5 F2 90.1(3)
F5 P5 F3 175.3(3)
F5 P5 F4 92.2(3)
F5 P5 F6 87.0(3)
F6 P5 F2 89.2(2)
F7 P6 F9 89.6(4)
F7 P6 F11 88.4(3)
F7 P6 F11A 88.3(5)
F8 P6 F7 179.6(3)
F8 P6 F9 90.4(4)
F8 P6 F11 91.6(3)
F8 P6 F11A 91.5(5)
F9 P6 F11 175.7(4)
F9 P6 F11A 150.0(5)
F10 P6 F7 91.0(3)
F10 P6 F8 88.5(3)
F10 P6 F9 94.7(4)
F10 P6 F11 81.4(4)
F10 P6 F10A 23.7(5)
F10 P6 F11A 55.4(5)
F12 P6 F7 82.7(3)
F12 P6 F8 97.7(3)
F12 P6 F9 95.9(4)
F12 P6 F10 167.6(4)
F12 P6 F11 87.7(4)
F12 P6 F10A 163.0(6)
F12 P6 F11A 113.5(6)
F12 P6 F12A 27.3(4)
F9A P6 F7 93.8(6)
F9A P6 F8 86.3(6)
F9A P6 F9 18.1(5)
F9A P6 F10 112.2(6)
F9A P6 F11 166.1(5)
F9A P6 F12 79.0(5)
F9A P6 F10A 89.5(7)
F9A P6 F11A 167.5(6)
F9A P6 F12A 101.3(7)
F10A P6 F7 85.7(5)
F10A P6 F8 93.9(5)
F10A P6 F9 71.6(6)
F10A P6 F11 104.4(6)
F10A P6 F11A 78.4(7)
F11A P6 F11 26.1(4)
F12A P6 F7 96.8(5)
F12A P6 F8 83.6(5)
F12A P6 F9 119.3(6)
F12A P6 F10 145.0(6)
F12A P6 F11 64.8(6)
F12A P6 F10A 168.7(7)
F12A P6 F11A 90.7(7)
Cl13 C81 H81A 108.3
Cl13 C81 H81B 108.3
Cl14 C81 Cl13 116.1(7)
Cl14 C81 H81A 108.3
Cl14 C81 H81B 108.3
H81A C81 H81B 107.4
Cl15 C82 H82A 101.9
Cl15 C82 H82B 101.9
Cl16 C82 Cl15 140.6(10)
Cl16 C82 H82A 101.9
Cl16 C82 H82B 101.9
H82A C82 H82B 104.7

loop_
_geom_bond_atom_site_label_1
_geom_bond_atom_site_label_2
_geom_bond_distance
Pt1 Cl1 2.3498(13)
Pt1 S1 2.3483(13)
Pt1 P1 2.2775(13)
Pt1 P2 2.2439(13)
S1 C21 1.781(6)
S1 C27 1.834(7)
P1 C1 1.853(5)
P1 C9 1.815(6)
P1 C15 1.833(5)
P2 C28 1.832(6)
P2 C29 1.799(6)
P2 C35 1.813(5)
O1 C2 1.436(7)
O1 C3 1.382(7)
C1 H1A 0.9900
C1 H1B 0.9900
C1 C2 1.510(8)
C2 H2A 0.9900
C2 H2B 0.9900
C3 C4 1.370(10)
C3 C8 1.372(10)
C4 H4 0.9500
C4 C5 1.383(11)
C5 H5 0.9500
C5 C6 1.394(13)
C6 H6 0.9500
C6 C7 1.366(12)
C7 H7 0.9500
C7 C8 1.390(10)
C8 H8 0.9500
C9 C10 1.384(8)
C9 C14 1.403(8)
C10 H10 0.9500
C10 C11 1.395(9)
C11 H11 0.9500
C11 C12 1.382(10)
C12 H12 0.9500
C12 C13 1.384(10)
C13 H13 0.9500
C13 C14 1.376(9)
C14 H14 0.9500
C15 C16 1.382(8)
C15 C20 1.397(8)
C16 H16 0.9500
C16 C17 1.395(9)
C17 H17 0.9500
C17 C18 1.381(9)
C18 H18 0.9500
C18 C19 1.378(9)
C19 H19 0.9500
C19 C20 1.380(8)
C20 H20 0.9500
C21 C22 1.388(9)
C21 C26 1.398(8)
C22 H22 0.9500
C22 C23 1.390(9)
C23 H23 0.9500
C23 C24 1.380(10)
C24 H24 0.9500
C24 C25 1.357(11)
C25 H25 0.9500
C25 C26 1.384(10)
C26 H26 0.9500
C27 H27A 0.9900
C27 H27B 0.9900
C27 C28 1.520(9)
C28 H28A 0.9900
C28 H28B 0.9900
C29 C30 1.391(8)
C29 C34 1.396(8)
C30 H30 0.9500
C30 C31 1.395(9)
C31 H31 0.9500
C31 C32 1.387(9)
C32 H32 0.9500
C32 C33 1.377(10)
C33 H33 0.9500
C33 C34 1.379(9)
C34 H34 0.9500
C35 C36 1.385(7)
C35 C40 1.383(8)
C36 H36 0.9500
C36 C37 1.382(8)
C37 H37 0.9500
C37 C38 1.384(9)
C38 H38 0.9500
C38 C39 1.385(9)
C39 H39 0.9500
C39 C40 1.385(9)
C40 H40 0.9500
Pt2 Cl2 2.3575(13)
Pt2 S2 2.3458(13)
Pt2 P3 2.2810(13)
Pt2 P4 2.2391(13)
S2 C61 1.788(7)
S2 C67 1.844(7)
P3 C41 1.853(5)
P3 C49 1.817(5)
P3 C55 1.821(5)
P4 C68 1.832(6)
P4 C69 1.807(6)
P4 C75 1.805(5)
O2 C42 1.455(7)
O2 C43 1.358(7)
C41 H41A 0.9900
C41 H41B 0.9900
C41 C42 1.512(8)
C42 H42A 0.9900
C42 H42B 0.9900
C43 C44 1.353(10)
C43 C48 1.393(9)
C44 H44 0.9500
C44 C45 1.405(10)
C45 H45 0.9500
C45 C46 1.358(13)
C46 H46 0.9500
C46 C47 1.395(13)
C47 H47 0.9500
C47 C48 1.376(10)
C48 H48 0.9500
C49 C50 1.398(8)
C49 C54 1.383(8)
C50 H50 0.9500
C50 C51 1.388(9)
C51 H51 0.9500
C51 C52 1.372(10)
C52 H52 0.9500
C52 C53 1.380(9)
C53 H53 0.9500
C53 C54 1.384(8)
C54 H54 0.9500
C55 C56 1.393(8)
C55 C60 1.395(8)
C56 H56 0.9500
C56 C57 1.390(8)
C57 H57 0.9500
C57 C58 1.365(9)
C58 H58 0.9500
C58 C59 1.371(9)
C59 H59 0.9500
C59 C60 1.394(8)
C60 H60 0.9500
C61 C62 1.396(8)
C61 C66 1.381(9)
C62 H62 0.9500
C62 C63 1.397(10)
C63 H63 0.9500
C63 C64 1.374(12)
C64 H64 0.9500
C64 C65 1.390(11)
C65 H65 0.9500
C65 C66 1.377(10)
C66 H66 0.9500
C67 H67A 0.9900
C67 H67B 0.9900
C67 C68 1.518(9)
C68 H68A 0.9900
C68 H68B 0.9900
C69 C70 1.391(8)
C69 C74 1.391(8)
C70 H70 0.9500
C70 C71 1.366(9)
C71 H71 0.9500
C71 C72 1.395(9)
C72 H72 0.9500
C72 C73 1.376(9)
C73 H73 0.9500
C73 C74 1.377(8)
C74 H74 0.9500
C75 C76 1.394(8)
C75 C80 1.398(8)
C76 H76 0.9500
C76 C77 1.376(9)
C77 H77 0.9500
C77 C78 1.388(10)
C78 H78 0.9500
C78 C79 1.367(10)
C79 H79 0.9500
C79 C80 1.379(9)
C80 H80 0.9500
P5 F1 1.608(4)
P5 F2 1.616(4)
P5 F3 1.581(4)
P5 F4 1.592(5)
P5 F5 1.574(4)
P5 F6 1.610(4)
P6 F7 1.605(4)
P6 F8 1.584(4)
P6 F9 1.614(11)
P6 F10 1.569(8)
P6 F11 1.641(8)
P6 F12 1.564(8)
P6 F9A 1.558(18)
P6 F10A 1.578(15)
P6 F11A 1.641(13)
P6 F12A 1.566(14)
Cl13 C81 1.705(11)
Cl14 C81 1.693(11)
C81 H81A 0.9900
C81 H81B 0.9900
Cl15 C82 1.606(10)
Cl16 C82 1.459(10)
C82 H82A 0.9900
C82 H82B 0.9900

loop_
_geom_torsion_atom_site_label_1
_geom_torsion_atom_site_label_2
_geom_torsion_atom_site_label_3
_geom_torsion_atom_site_label_4
_geom_torsion
Pt1 S1 C21 C22 -5.5(5)
Pt1 S1 C21 C26 176.3(4)
Pt1 S1 C27 C28 -35.6(6)
Pt1 P1 C1 C2 28.9(5)
Pt1 P1 C9 C10 -11.7(5)
Pt1 P1 C9 C14 169.8(4)
Pt1 P1 C15 C16 -69.8(4)
Pt1 P1 C15 C20 109.5(4)
Pt1 P2 C28 C27 -51.9(5)
Pt1 P2 C29 C30 -8.8(5)
Pt1 P2 C29 C34 166.9(4)
Pt1 P2 C35 C36 130.1(4)
Pt1 P2 C35 C40 -50.6(5)
Cl1 Pt1 S1 C21 -74.9(2)
Cl1 Pt1 S1 C27 178.6(3)
Cl1 Pt1 P1 C1 46.6(2)
Cl1 Pt1 P1 C9 -68.61(18)
Cl1 Pt1 P1 C15 170.7(2)
Cl1 Pt1 P2 C28 -13.0(4)
Cl1 Pt1 P2 C29 -126.6(3)
Cl1 Pt1 P2 C35 100.5(4)
S1 Pt1 P1 C1 71.8(5)
S1 Pt1 P1 C9 -43.4(5)
S1 Pt1 P1 C15 -164.1(4)
S1 Pt1 P2 C28 22.2(2)
S1 Pt1 P2 C29 -91.5(2)
S1 Pt1 P2 C35 135.7(2)
S1 C21 C22 C23 -178.4(5)
S1 C21 C26 C25 178.0(4)
S1 C27 C28 P2 57.2(6)
P1 Pt1 S1 C21 -100.2(4)
P1 Pt1 S1 C27 153.3(5)
P1 Pt1 P2 C28 -154.2(2)
P1 Pt1 P2 C29 92.12(19)
P1 Pt1 P2 C35 -40.7(2)
P1 C1 C2 O1 62.4(6)
P1 C9 C10 C11 -177.2(5)
P1 C9 C14 C13 178.8(5)
P1 C15 C16 C17 178.9(4)
P1 C15 C20 C19 -178.8(4)
P2 Pt1 S1 C21 110.4(2)
P2 Pt1 S1 C27 3.8(3)
P2 Pt1 P1 C1 -139.1(2)
P2 Pt1 P1 C9 105.66(18)
P2 Pt1 P1 C15 -15.1(2)
P2 C29 C30 C31 177.0(5)
P2 C29 C34 C33 -176.5(6)
P2 C35 C36 C37 178.8(4)
P2 C35 C40 C39 -178.7(5)
O1 C3 C4 C5 179.3(6)
O1 C3 C8 C7 -177.3(6)
C1 P1 C9 C10 -133.2(5)
C1 P1 C9 C14 48.2(5)
C1 P1 C15 C16 58.2(5)
C1 P1 C15 C20 -122.4(4)
C2 O1 C3 C4 1.8(8)
C2 O1 C3 C8 -178.5(5)
C3 O1 C2 C1 178.3(5)
C3 C4 C5 C6 -2.3(12)
C4 C3 C8 C7 2.5(10)
C4 C5 C6 C7 3.0(12)
C5 C6 C7 C8 -0.9(11)
C6 C7 C8 C3 -1.8(10)
C8 C3 C4 C5 -0.5(10)
C9 P1 C1 C2 148.1(4)
C9 P1 C15 C16 166.9(4)
C9 P1 C15 C20 -13.8(5)
C9 C10 C11 C12 -1.7(9)
C10 C9 C14 C13 0.2(8)
C10 C11 C12 C13 0.5(10)
C11 C12 C13 C14 1.1(10)
C12 C13 C14 C9 -1.5(9)
C14 C9 C10 C11 1.3(8)
C15 P1 C1 C2 -102.0(5)
C15 P1 C9 C10 116.8(5)
C15 P1 C9 C14 -61.7(5)
C15 C16 C17 C18 0.1(9)
C16 C15 C20 C19 0.5(7)
C16 C17 C18 C19 0.3(9)
C17 C18 C19 C20 -0.2(8)
C18 C19 C20 C15 -0.2(8)
C20 C15 C16 C17 -0.4(8)
C21 S1 C27 C28 -149.4(5)
C21 C22 C23 C24 0.8(9)
C22 C21 C26 C25 -0.3(9)
C22 C23 C24 C25 -0.8(10)
C23 C24 C25 C26 0.3(10)
C24 C25 C26 C21 0.3(9)
C26 C21 C22 C23 -0.2(9)
C27 S1 C21 C22 104.5(5)
C27 S1 C21 C26 -73.7(5)
C28 P2 C29 C30 -122.6(5)
C28 P2 C29 C34 53.2(5)
C28 P2 C35 C36 -116.0(5)
C28 P2 C35 C40 63.3(5)
C29 P2 C28 C27 71.2(5)
C29 P2 C35 C36 -6.6(5)
C29 P2 C35 C40 172.7(4)
C29 C30 C31 C32 -0.7(11)
C30 C29 C34 C33 -0.8(9)
C30 C31 C32 C33 -0.4(13)
C31 C32 C33 C34 1.0(13)
C32 C33 C34 C29 -0.4(11)
C34 C29 C30 C31 1.3(9)
C35 P2 C28 C27 -176.0(5)
C35 P2 C29 C30 128.4(5)
C35 P2 C29 C34 -55.9(5)
C35 C36 C37 C38 0.4(8)
C36 C35 C40 C39 0.6(9)
C36 C37 C38 C39 -0.4(9)
C37 C38 C39 C40 0.6(10)
C38 C39 C40 C35 -0.6(10)
C40 C35 C36 C37 -0.5(8)
Pt2 S2 C61 C62 -178.2(4)
Pt2 S2 C61 C66 0.4(5)
Pt2 S2 C67 C68 -35.5(5)
Pt2 P3 C41 C42 31.2(5)
Pt2 P3 C49 C50 162.3(4)
Pt2 P3 C49 C54 -19.7(5)
Pt2 P3 C55 C56 -58.9(5)
Pt2 P3 C55 C60 124.0(4)
Pt2 P4 C68 C67 -53.3(5)
Pt2 P4 C69 C70 -55.3(5)
Pt2 P4 C69 C74 122.6(4)
Pt2 P4 C75 C76 -8.5(6)
Pt2 P4 C75 C80 167.3(4)
Cl2 Pt2 S2 C61 -75.1(2)
Cl2 Pt2 S2 C67 177.5(3)
Cl2 Pt2 P3 C41 48.0(2)
Cl2 Pt2 P3 C49 -67.12(19)
Cl2 Pt2 P3 C55 170.6(2)
Cl2 Pt2 P4 C68 -11.6(4)
Cl2 Pt2 P4 C69 102.9(3)
Cl2 Pt2 P4 C75 -124.7(3)
S2 Pt2 P3 C41 75.1(5)
S2 Pt2 P3 C49 -40.0(5)
S2 Pt2 P3 C55 -162.2(4)
S2 Pt2 P4 C68 23.4(2)
S2 Pt2 P4 C69 137.9(2)
S2 Pt2 P4 C75 -89.7(2)
S2 C61 C62 C63 178.0(5)
S2 C61 C66 C65 -179.9(5)
S2 C67 C68 P4 57.9(5)
P3 Pt2 S2 C61 -102.3(4)
P3 Pt2 S2 C67 150.3(4)
P3 Pt2 P4 C68 -152.6(2)
P3 Pt2 P4 C69 -38.1(2)
P3 Pt2 P4 C75 94.3(2)
P3 C41 C42 O2 65.0(6)
P3 C49 C50 C51 178.6(5)
P3 C49 C54 C53 -177.3(5)
P3 C55 C56 C57 -176.2(4)
P3 C55 C60 C59 176.0(4)
P4 Pt2 S2 C61 110.4(2)
P4 Pt2 S2 C67 3.0(3)
P4 Pt2 P3 C41 -137.9(2)
P4 Pt2 P3 C49 106.96(19)
P4 Pt2 P3 C55 -15.3(2)
P4 C69 C70 C71 179.2(5)
P4 C69 C74 C73 -178.6(4)
P4 C75 C76 C77 176.0(5)
P4 C75 C80 C79 -176.3(6)
O2 C43 C44 C45 179.2(6)
O2 C43 C48 C47 -178.8(5)
C41 P3 C49 C50 42.0(5)
C41 P3 C49 C54 -140.0(5)
C41 P3 C55 C56 67.7(5)
C41 P3 C55 C60 -109.4(5)
C42 O2 C43 C44 0.0(8)
C42 O2 C43 C48 -179.6(5)
C43 O2 C42 C41 178.2(4)
C43 C44 C45 C46 -0.1(11)
C44 C43 C48 C47 1.5(9)
C44 C45 C46 C47 1.0(12)
C45 C46 C47 C48 -0.7(11)
C46 C47 C48 C43 -0.6(10)
C48 C43 C44 C45 -1.2(10)
C49 P3 C41 C42 149.6(4)
C49 P3 C55 C56 176.8(4)
C49 P3 C55 C60 -0.3(5)
C49 C50 C51 C52 -1.8(10)
C50 C49 C54 C53 0.7(9)
C50 C51 C52 C53 1.7(10)
C51 C52 C53 C54 -0.5(10)
C52 C53 C54 C49 -0.8(9)
C54 C49 C50 C51 0.6(9)
C55 P3 C41 C42 -100.3(5)
C55 P3 C49 C50 -67.0(5)
C55 P3 C49 C54 111.0(5)
C55 C56 C57 C58 0.0(8)
C56 C55 C60 C59 -1.2(8)
C56 C57 C58 C59 -0.8(9)
C57 C58 C59 C60 0.6(9)
C58 C59 C60 C55 0.4(9)
C60 C55 C56 C57 1.0(8)
C61 S2 C67 C68 -149.5(5)
C61 C62 C63 C64 2.0(9)
C62 C61 C66 C65 -1.4(9)
C62 C63 C64 C65 -1.4(11)
C63 C64 C65 C66 -0.6(11)
C64 C65 C66 C61 2.0(10)
C66 C61 C62 C63 -0.6(9)
C67 S2 C61 C62 -68.2(5)
C67 S2 C61 C66 110.4(5)
C68 P4 C69 C70 59.0(5)
C68 P4 C69 C74 -123.1(5)
C68 P4 C75 C76 -121.9(5)
C68 P4 C75 C80 53.8(6)
C69 P4 C68 C67 -177.3(4)
C69 P4 C75 C76 128.1(5)
C69 P4 C75 C80 -56.1(6)
C69 C70 C71 C72 -0.6(10)
C70 C69 C74 C73 -0.7(8)
C70 C71 C72 C73 -0.3(10)
C71 C72 C73 C74 0.7(9)
C72 C73 C74 C69 -0.2(8)
C74 C69 C70 C71 1.1(8)
C75 P4 C68 C67 69.7(5)
C75 P4 C69 C70 168.3(4)
C75 P4 C69 C74 -13.8(5)
C75 C76 C77 C78 0.7(11)
C76 C75 C80 C79 -0.4(10)
C76 C77 C78 C79 -1.7(13)
C77 C78 C79 C80 1.6(13)
C78 C79 C80 C75 -0.6(12)
C80 C75 C76 C77 0.3(10)
